data_2227809
loop_
_publ_author_name
'Shi, Daxin'
'Yang, Liupan'
'Tang, Jianhong'
'Wang, Xiuzhen'
'Li, Jiarong'

_publ_section_title
;
 Spiro[cyclopentane-1,2'(1'<i>H</i>)-pyrido[2,3-<i>d</i>]pyrimidin]-4'(3'<i>H</i>)-one
;
_journal_coeditor_code LX2156
_journal_issue 9
_journal_name_full 'Acta Crystallographica Section E'
_journal_page_first o2301
_journal_paper_doi 10.1107/S1600536810027479
_journal_volume 66
_journal_year 2010
_chemical_formula_iupac 'C11 H13 N3 O'
_chemical_formula_moiety 'C11 H13 N3 O'
_chemical_formula_sum 'C11 H13 N3 O'
_chemical_formula_weight 203.24
_chemical_name_systematic
;
Spiro[cyclopentane-1,2'(1'<i>H</i>)-pyrido[2,3-<i>d</i>]pyrimidin]-
4'(3'<i>H</i>)-one
;
_space_group_IT_number 61
_symmetry_cell_setting orthorhombic
_symmetry_space_group_name_Hall '-P 2ac 2ab'
_symmetry_space_group_name_H-M 'P b c a'
_atom_sites_solution_hydrogens difmap
_atom_sites_solution_primary direct
_atom_sites_solution_secondary difmap
_cell_angle_alpha 90.00
_cell_angle_beta 90.00
_cell_angle_gamma 90.00
_cell_formula_units_Z 8
_cell_length_a 10.4000(10)
_cell_length_b 12.1650(15)
_cell_length_c 15.370(2)
_cell_measurement_reflns_used 9441
_cell_measurement_temperature 113(2)
_cell_measurement_theta_max 35.60
_cell_measurement_theta_min 1.30
_cell_volume 1944.6(4)
_computing_cell_refinement 'Crystal Clear-SM Expert (Rigaku/MSC, 2009)'
_computing_data_collection 'Crystal Clear-SM Expert (Rigaku/MSC, 2009)'
_computing_data_reduction 'Crystal Clear-SM Expert (Rigaku/MSC, 2009)'
_computing_molecular_graphics 'CrystalStructure (Rigaku/MSC, 2009)'
_computing_publication_material 'CrystalStructure (Rigaku/MSC, 2009)'
_computing_structure_refinement 'SHELXL97 (Sheldrick, 2008)'
_computing_structure_solution 'SHELXS97 (Sheldrick, 2008)'
_diffrn_ambient_temperature 113(2)
_diffrn_detector_area_resol_mean 14.222
_diffrn_measured_fraction_theta_full 1.000
_diffrn_measured_fraction_theta_max 1.000
_diffrn_measurement_device_type 'Rigaku Saturn724 CCD'
_diffrn_measurement_method \w
_diffrn_radiation_monochromator 'graphite  multilayer'
_diffrn_radiation_source 'rotating anode'
_diffrn_radiation_type MoK\a
_diffrn_radiation_wavelength 0.71075
_diffrn_reflns_av_R_equivalents 0.0365
_diffrn_reflns_av_sigmaI/netI 0.0190
_diffrn_reflns_limit_h_max 13
_diffrn_reflns_limit_h_min -13
_diffrn_reflns_limit_k_max 15
_diffrn_reflns_limit_k_min -16
_diffrn_reflns_limit_l_max 20
_diffrn_reflns_limit_l_min -20
_diffrn_reflns_number 21571
_diffrn_reflns_theta_full 27.88
_diffrn_reflns_theta_max 27.88
_diffrn_reflns_theta_min 2.65
_diffrn_standards_decay_% 0
_diffrn_standards_interval_count 0
_diffrn_standards_interval_time 0
_diffrn_standards_number 0
_exptl_absorpt_coefficient_mu 0.093
_exptl_absorpt_correction_T_max 0.9744
_exptl_absorpt_correction_T_min 0.9709
_exptl_absorpt_correction_type multi-scan
_exptl_absorpt_process_details '(CrystalClear-SM Expert; Rigaku/MSC, 2009)'
_exptl_crystal_colour colorless
_exptl_crystal_density_diffrn 1.388
_exptl_crystal_density_method 'not measured'
_exptl_crystal_description block
_exptl_crystal_F_000 864
_exptl_crystal_size_max 0.32
_exptl_crystal_size_mid 0.30
_exptl_crystal_size_min 0.28
_refine_diff_density_max 0.404
_refine_diff_density_min -0.203
_refine_ls_extinction_method none
_refine_ls_goodness_of_fit_ref 1.049
_refine_ls_hydrogen_treatment mixed
_refine_ls_matrix_type full
_refine_ls_number_parameters 144
_refine_ls_number_reflns 2314
_refine_ls_number_restraints 0
_refine_ls_restrained_S_all 1.049
_refine_ls_R_factor_all 0.0427
_refine_ls_R_factor_gt 0.0395
_refine_ls_shift/su_max 0.000
_refine_ls_shift/su_mean 0.000
_refine_ls_structure_factor_coef Fsqd
_refine_ls_weighting_details 'calc w=1/[\s^2^(Fo^2^)+(0.0569P)^2^+0.6834P] where P=(Fo^2^+2Fc^2^)/3'
_refine_ls_weighting_scheme calc
_refine_ls_wR_factor_gt 0.0999
_refine_ls_wR_factor_ref 0.1026
_reflns_number_gt 2168
_reflns_number_total 2314
_reflns_threshold_expression I>2sigma(I)
_cod_data_source_file lx2156.cif
_cod_data_source_block I
_cod_database_code 2227809
_cod_database_fobs_code 2227809

loop_
_symmetry_equiv_pos_as_xyz
'x, y, z'
'-x+1/2, y+1/2, z'
'x, -y+1/2, z+1/2'
'-x+1/2, -y, z+1/2'
'-x, -y, -z'
'x-1/2, -y-1/2, -z'
'-x, y-1/2, -z-1/2'
'x-1/2, y, -z-1/2'

loop_
_atom_site_type_symbol
_atom_site_label
_atom_site_fract_x
_atom_site_fract_y
_atom_site_fract_z
_atom_site_U_iso_or_equiv
_atom_site_adp_type
_atom_site_calc_flag
_atom_site_refinement_flags
_atom_site_occupancy
_atom_site_disorder_assembly
_atom_site_disorder_group
O O1 0.59391(7) 0.42006(6) 0.57792(5) 0.01563(19) Uani d . 1 . .
N N1 0.94264(9) 0.63850(8) 0.68372(6) 0.0171(2) Uani d . 1 . .
N N2 0.80796(9) 0.69549(8) 0.57226(6) 0.0155(2) Uani d . 1 . .
N N3 0.64694(9) 0.58137(7) 0.51402(6) 0.0146(2) Uani d . 1 . .
C C1 0.84778(10) 0.61467(9) 0.62723(7) 0.0137(2) Uani d . 1 . .
C C2 0.78414(10) 0.51204(9) 0.62574(7) 0.0137(2) Uani d . 1 . .
C C3 0.82323(11) 0.43170(9) 0.68436(7) 0.0164(2) Uani d . 1 . .
H H3 0.7818 0.3621 0.6855 0.020 Uiso calc R 1 . .
C C4 0.92347(11) 0.45420(9) 0.74123(7) 0.0185(2) Uani d . 1 . .
H H4 0.9539 0.4001 0.7808 0.022 Uiso calc R 1 . .
C C5 0.97766(11) 0.55837(9) 0.73836(7) 0.0184(2) Uani d . 1 . .
H H5 1.0449 0.5740 0.7783 0.022 Uiso calc R 1 . .
C C6 0.66943(10) 0.49939(9) 0.57020(7) 0.0130(2) Uani d . 1 . .
C C7 0.74197(10) 0.66576(8) 0.49201(7) 0.0134(2) Uani d . 1 . .
C C8 0.83702(11) 0.62728(9) 0.42121(7) 0.0168(2) Uani d . 1 . .
H H8A 0.9065 0.5818 0.4465 0.020 Uiso calc R 1 . .
H H8B 0.7924 0.5845 0.3755 0.020 Uiso calc R 1 . .
C C9 0.88986(11) 0.73498(9) 0.38493(7) 0.0193(2) Uani d . 1 . .
H H9A 0.9265 0.7242 0.3261 0.023 Uiso calc R 1 . .
H H9B 0.9571 0.7656 0.4235 0.023 Uiso calc R 1 . .
C C10 0.77185(12) 0.81065(10) 0.38176(8) 0.0231(3) Uani d . 1 . .
H H10A 0.7316 0.8083 0.3234 0.028 Uiso calc R 1 . .
H H10B 0.7969 0.8875 0.3947 0.028 Uiso calc R 1 . .
C C11 0.67779(10) 0.76755(9) 0.45118(7) 0.0160(2) Uani d . 1 . .
H H11A 0.5946 0.7474 0.4242 0.019 Uiso calc R 1 . .
H H11B 0.6620 0.8244 0.4960 0.019 Uiso calc R 1 . .
H H1 0.8471(15) 0.7598(14) 0.5750(10) 0.030(4) Uiso d . 1 . .
H H2 0.5769(16) 0.5770(12) 0.4815(10) 0.024(4) Uiso d . 1 . .

loop_
_atom_site_aniso_label
_atom_site_aniso_U_11
_atom_site_aniso_U_22
_atom_site_aniso_U_33
_atom_site_aniso_U_12
_atom_site_aniso_U_13
_atom_site_aniso_U_23
O1 0.0148(4) 0.0129(4) 0.0193(4) -0.0014(3) 0.0001(3) 0.0009(3)
N1 0.0166(4) 0.0201(5) 0.0147(4) -0.0014(4) -0.0011(3) -0.0010(4)
N2 0.0177(5) 0.0121(5) 0.0166(4) -0.0029(4) -0.0033(4) 0.0003(3)
N3 0.0123(4) 0.0140(4) 0.0175(4) -0.0023(3) -0.0029(4) 0.0020(3)
C1 0.0134(5) 0.0147(5) 0.0131(5) 0.0007(4) 0.0024(4) -0.0013(4)
C2 0.0135(5) 0.0146(5) 0.0130(5) 0.0008(4) 0.0008(4) -0.0010(4)
C3 0.0185(5) 0.0146(5) 0.0161(5) 0.0016(4) 0.0010(4) -0.0001(4)
C4 0.0201(5) 0.0205(5) 0.0147(5) 0.0049(4) -0.0008(4) 0.0019(4)
C5 0.0162(5) 0.0249(6) 0.0142(5) 0.0009(4) -0.0018(4) -0.0007(4)
C6 0.0130(5) 0.0121(5) 0.0139(5) 0.0016(4) 0.0021(4) -0.0016(4)
C7 0.0129(5) 0.0122(5) 0.0152(5) -0.0014(4) -0.0008(4) 0.0011(4)
C8 0.0179(5) 0.0153(5) 0.0171(5) 0.0017(4) 0.0006(4) 0.0003(4)
C9 0.0182(5) 0.0191(6) 0.0206(5) 0.0000(4) 0.0036(4) 0.0028(4)
C10 0.0252(6) 0.0196(6) 0.0246(6) 0.0040(5) 0.0057(5) 0.0082(5)
C11 0.0147(5) 0.0138(5) 0.0195(5) 0.0010(4) -0.0011(4) 0.0030(4)

loop_
_atom_type_symbol
_atom_type_description
_atom_type_scat_dispersion_real
_atom_type_scat_dispersion_imag
_atom_type_scat_source
C C 0.0033 0.0016 'International Tables Vol C Tables 4.2.6.8 and 6.1.1.4'
H H 0.0000 0.0000 'International Tables Vol C Tables 4.2.6.8 and 6.1.1.4'
N N 0.0061 0.0033 'International Tables Vol C Tables 4.2.6.8 and 6.1.1.4'
O O 0.0106 0.0060 'International Tables Vol C Tables 4.2.6.8 and 6.1.1.4'

loop_
_geom_angle_atom_site_label_1
_geom_angle_atom_site_label_2
_geom_angle_atom_site_label_3
_geom_angle_site_symmetry_1
_geom_angle_site_symmetry_3
_geom_angle
_geom_angle_publ_flag
C5 N1 C1 . . 116.60(10) ?
C1 N2 C7 . . 119.32(9) ?
C1 N2 H1 . . 118.1(10) ?
C7 N2 H1 . . 118.5(10) ?
C6 N3 C7 . . 123.56(9) ?
C6 N3 H2 . . 117.6(9) ?
C7 N3 H2 . . 117.8(9) ?
N1 C1 N2 . . 117.90(10) ?
N1 C1 C2 . . 122.96(10) ?
N2 C1 C2 . . 119.05(10) ?
C3 C2 C1 . . 118.28(10) ?
C3 C2 C6 . . 122.57(10) ?
C1 C2 C6 . . 118.70(9) ?
C4 C3 C2 . . 119.29(10) ?
C4 C3 H3 . . 120.4 ?
C2 C3 H3 . . 120.4 ?
C5 C4 C3 . . 117.72(10) ?
C5 C4 H4 . . 121.1 ?
C3 C4 H4 . . 121.1 ?
N1 C5 C4 . . 125.11(10) ?
N1 C5 H5 . . 117.4 ?
C4 C5 H5 . . 117.4 ?
O1 C6 N3 . . 121.75(10) ?
O1 C6 C2 . . 122.26(10) ?
N3 C6 C2 . . 115.89(9) ?
N2 C7 N3 . . 107.23(8) ?
N2 C7 C11 . . 110.45(9) ?
N3 C7 C11 . . 111.42(9) ?
N2 C7 C8 . . 111.75(9) ?
N3 C7 C8 . . 112.50(9) ?
C11 C7 C8 . . 103.55(8) ?
C9 C8 C7 . . 103.17(9) ?
C9 C8 H8A . . 111.1 ?
C7 C8 H8A . . 111.1 ?
C9 C8 H8B . . 111.1 ?
C7 C8 H8B . . 111.1 ?
H8A C8 H8B . . 109.1 ?
C8 C9 C10 . . 103.80(9) ?
C8 C9 H9A . . 111.0 ?
C10 C9 H9A . . 111.0 ?
C8 C9 H9B . . 111.0 ?
C10 C9 H9B . . 111.0 ?
H9A C9 H9B . . 109.0 ?
C9 C10 C11 . . 106.36(9) ?
C9 C10 H10A . . 110.5 ?
C11 C10 H10A . . 110.5 ?
C9 C10 H10B . . 110.5 ?
C11 C10 H10B . . 110.5 ?
H10A C10 H10B . . 108.6 ?
C10 C11 C7 . . 106.30(9) ?
C10 C11 H11A . . 110.5 ?
C7 C11 H11A . . 110.5 ?
C10 C11 H11B . . 110.5 ?
C7 C11 H11B . . 110.5 ?
H11A C11 H11B . . 108.7 ?

loop_
_geom_bond_atom_site_label_1
_geom_bond_atom_site_label_2
_geom_bond_site_symmetry_2
_geom_bond_distance
_geom_bond_publ_flag
O1 C6 . 1.2500(13) ?
N1 C5 . 1.3372(14) ?
N1 C1 . 1.3458(14) ?
N2 C1 . 1.3609(14) ?
N2 C7 . 1.4571(13) ?
N2 H1 . 0.882(17) ?
N3 C6 . 1.3397(14) ?
N3 C7 . 1.4646(13) ?
N3 H2 . 0.885(16) ?
C1 C2 . 1.4132(15) ?
C2 C3 . 1.3900(15) ?
C2 C6 . 1.4750(14) ?
C3 C4 . 1.3878(16) ?
C3 H3 . 0.9500 ?
C4 C5 . 1.3876(16) ?
C4 H4 . 0.9500 ?
C5 H5 . 0.9500 ?
C7 C11 . 1.5404(14) ?
C7 C8 . 1.5428(15) ?
C8 C9 . 1.5262(16) ?
C8 H8A . 0.9900 ?
C8 H8B . 0.9900 ?
C9 C10 . 1.5349(16) ?
C9 H9A . 0.9900 ?
C9 H9B . 0.9900 ?
C10 C11 . 1.5397(15) ?
C10 H10A . 0.9900 ?
C10 H10B . 0.9900 ?
C11 H11A . 0.9900 ?
C11 H11B . 0.9900 ?

loop_
_geom_hbond_atom_site_label_D
_geom_hbond_atom_site_label_H
_geom_hbond_atom_site_label_A
_geom_hbond_site_symmetry_A
_geom_hbond_distance_DH
_geom_hbond_distance_HA
_geom_hbond_distance_DA
_geom_hbond_angle_DHA
N2 H1 O1 2_655 0.88(2) 2.05(2) 2.9180(10) 170(2)
N3 H2 O1 5_666 0.89(2) 2.00(2) 2.8760(10) 172.0(10)

loop_
_geom_torsion_atom_site_label_1
_geom_torsion_atom_site_label_2
_geom_torsion_atom_site_label_3
_geom_torsion_atom_site_label_4
_geom_torsion_site_symmetry_1
_geom_torsion_site_symmetry_2
_geom_torsion_site_symmetry_3
_geom_torsion_site_symmetry_4
_geom_torsion
_geom_torsion_publ_flag
C5 N1 C1 N2 . . . . 178.43(10) ?
C5 N1 C1 C2 . . . . 1.72(16) ?
C7 N2 C1 N1 . . . . 158.25(10) ?
C7 N2 C1 C2 . . . . -24.91(15) ?
N1 C1 C2 C3 . . . . -1.20(16) ?
N2 C1 C2 C3 . . . . -177.86(10) ?
N1 C1 C2 C6 . . . . 171.29(10) ?
N2 C1 C2 C6 . . . . -5.38(15) ?
C1 C2 C3 C4 . . . . -0.71(16) ?
C6 C2 C3 C4 . . . . -172.89(10) ?
C2 C3 C4 C5 . . . . 1.92(16) ?
C1 N1 C5 C4 . . . . -0.39(17) ?
C3 C4 C5 N1 . . . . -1.43(17) ?
C7 N3 C6 O1 . . . . -169.27(9) ?
C7 N3 C6 C2 . . . . 14.28(15) ?
C3 C2 C6 O1 . . . . 6.53(16) ?
C1 C2 C6 O1 . . . . -165.62(10) ?
C3 C2 C6 N3 . . . . -177.04(10) ?
C1 C2 C6 N3 . . . . 10.81(14) ?
C1 N2 C7 N3 . . . . 44.94(13) ?
C1 N2 C7 C11 . . . . 166.52(9) ?
C1 N2 C7 C8 . . . . -78.77(12) ?
C6 N3 C7 N2 . . . . -40.32(13) ?
C6 N3 C7 C11 . . . . -161.29(10) ?
C6 N3 C7 C8 . . . . 82.94(12) ?
N2 C7 C8 C9 . . . . -79.95(10) ?
N3 C7 C8 C9 . . . . 159.36(9) ?
C11 C7 C8 C9 . . . . 38.94(10) ?
C7 C8 C9 C10 . . . . -39.83(11) ?
C8 C9 C10 C11 . . . . 25.43(12) ?
C9 C10 C11 C7 . . . . -1.25(12) ?
N2 C7 C11 C10 . . . . 96.69(10) ?
N3 C7 C11 C10 . . . . -144.24(9) ?
C8 C7 C11 C10 . . . . -23.09(11) ?

loop_
_cod_related_entry_id
_cod_related_entry_database
_cod_related_entry_code
1 ChemSpider 24745541
